data_4002505
loop_
_publ_author_name
'Kuang, X.-J.'
'Jing, X.-P.'
'Skakle, J.M.S.'
'Loong, C.-K.'
'Lachowski, E.E.'
'West, A.R.'

_publ_section_title
;
 A new hexagonal 12-layer perovskite-related structure: Ba6 R2 Ti4 O17 (R
 = Nd and Y)
;
_journal_name_full 'Chemistry of Materials (1,1989-)'
_journal_page_first 4359
_journal_page_last 4363
_journal_volume 14
_journal_year 2002
_chemical_formula_sum 'Ba6 Nd2 O17 Ti4'
_chemical_name_systematic 'Ba6 Nd2 Ti4 O17'
_space_group_IT_number 194
_symmetry_space_group_name_Hall '-P 6c 2c'
_symmetry_space_group_name_H-M 'P 63/m m c'
_cell_angle_alpha 90
_cell_angle_beta 90
_cell_angle_gamma 120
_cell_formula_units_Z 2
_cell_length_a 5.99283
_cell_length_b 5.99283
_cell_length_c 29.9289
_cell_volume 930.862
_citation_journal_id_ASTM CMATEX
_cod_data_source_file Kuang_CMATEX_2002_1673.cif
_cod_data_source_block Ba6Nd2O17Ti4
_cod_original_cell_volume 930.8619
_cod_database_code 4002505

loop_
_symmetry_equiv_pos_as_xyz
x,y,z
x-y,x,z+1/2
-y,x-y,z
-x,-y,z+1/2
-x+y,-x,z
y,-x+y,z+1/2
-y,-x,-z+1/2
x-y,-y,-z
x,x-y,-z+1/2
y,x,-z
-x+y,y,-z+1/2
-x,-x+y,-z
-x,-y,-z
-x+y,-x,-z-1/2
y,-x+y,-z
x,y,-z-1/2
x-y,x,-z
-y,x-y,-z-1/2
y,x,z-1/2
-x+y,y,z
-x,-x+y,z-1/2
-y,-x,z
x-y,-y,z-1/2
x,x-y,z

loop_
_atom_site_label
_atom_site_type_symbol
_atom_site_fract_x
_atom_site_fract_y
_atom_site_fract_z
_atom_site_occupancy
_atom_site_U_iso_or_equiv
O2 O-2 0.659 0.8295 0.0754 1 0.0
Ti1 Ti+4 0.3333 0.6667 0.0527 1 0.0
Ba1 Ba+2 0 0 0 1 0.0
Ba2 Ba+2 0.6667 0.3333 0.08775 1 0.0
O4 O-2 0.522 0.044 0.25 1 0.0
O1 O-2 0.3333 0.6667 -0.0039 1 0.0
Ba3 Ba+2 0.3333 0.6667 0.18529 1 0.0
Ti2 Ti+4 0.6667 0.3333 0.2051 1 0.0
Ba4 Ba+2 0 0 0.25 1 0.0
Nd1 Nd+3 0 0 0.12641 1 0.0
O3 O-2 0.3564 0.1782 0.16999 1 0.0
